data_2225537
loop_
_publ_author_name
'Zhang, Xiao-Ning'
'Fu, Feng'
'Li, Dong-Sheng'
'Meng, Cai-Xia'

_publ_section_title
;
 3-Carboxypyrazino[2,3-<i>f</i>][1,10]phenanthrolin-9-ium-2-carboxylate
;
_journal_coeditor_code GK2240
_journal_issue 4
_journal_name_full 'Acta Crystallographica Section E'
_journal_page_first o740
_journal_paper_doi 10.1107/S1600536810007361
_journal_volume 66
_journal_year 2010
_chemical_formula_iupac 'C16 H8 N4 O4'
_chemical_formula_moiety 'C16 H8 N4 O4'
_chemical_formula_sum 'C16 H8 N4 O4'
_chemical_formula_weight 320.26
_chemical_name_systematic
;
3-Carboxypyrazino[2,3-<i>f</i>][1,10]phenanthrolin-9-ium-2-carboxylate
;
_space_group_IT_number 2
_symmetry_cell_setting triclinic
_symmetry_space_group_name_Hall '-P 1'
_symmetry_space_group_name_H-M 'P -1'
_atom_sites_solution_hydrogens geom
_atom_sites_solution_primary direct
_atom_sites_solution_secondary difmap
_audit_creation_method SHELXL-97
_cell_angle_alpha 63.564(3)
_cell_angle_beta 71.386(3)
_cell_angle_gamma 78.283(4)
_cell_formula_units_Z 2
_cell_length_a 7.302(2)
_cell_length_b 9.662(3)
_cell_length_c 10.726(3)
_cell_measurement_reflns_used 1426
_cell_measurement_temperature 293(2)
_cell_measurement_theta_max 25.00
_cell_measurement_theta_min 2.48
_cell_volume 640.5(3)
_computing_cell_refinement 'SAINT (Bruker, 1997)'
_computing_data_collection 'SMART (Bruker, 1997)'
_computing_data_reduction 'SAINT (Bruker, 1997)'
_computing_molecular_graphics 'SHELXTL (Sheldrick, 2008)'
_computing_publication_material 'SHELXTL (Sheldrick, 2008)'
_computing_structure_refinement 'SHELXL97 (Sheldrick, 2008)'
_computing_structure_solution 'SHELXS97 (Sheldrick, 2008)'
_diffrn_ambient_temperature 293(2)
_diffrn_measured_fraction_theta_full 0.993
_diffrn_measured_fraction_theta_max 0.993
_diffrn_measurement_device_type 'Bruker SMART CCD'
_diffrn_measurement_method 'phi and omega scans'
_diffrn_radiation_monochromator graphite
_diffrn_radiation_source 'fine-focus sealed tube'
_diffrn_radiation_type MoK\a
_diffrn_radiation_wavelength 0.71073
_diffrn_reflns_av_R_equivalents 0.0372
_diffrn_reflns_av_sigmaI/netI 0.0653
_diffrn_reflns_limit_h_max 8
_diffrn_reflns_limit_h_min -8
_diffrn_reflns_limit_k_max 11
_diffrn_reflns_limit_k_min -11
_diffrn_reflns_limit_l_max 12
_diffrn_reflns_limit_l_min -12
_diffrn_reflns_number 4652
_diffrn_reflns_theta_full 25.00
_diffrn_reflns_theta_max 25.00
_diffrn_reflns_theta_min 2.48
_diffrn_standards_decay_% 0
_diffrn_standards_interval_count 0
_diffrn_standards_interval_time 0
_diffrn_standards_number 0
_exptl_absorpt_coefficient_mu 0.124
_exptl_absorpt_correction_T_max 0.982
_exptl_absorpt_correction_T_min 0.969
_exptl_absorpt_correction_type multi-scan
_exptl_absorpt_process_details '(SADABS; Sheldrick, 1996)'
_exptl_crystal_colour Colorless
_exptl_crystal_density_diffrn 1.661
_exptl_crystal_density_method 'not measured'
_exptl_crystal_description Prism
_exptl_crystal_F_000 328
_exptl_crystal_size_max 0.32
_exptl_crystal_size_mid 0.21
_exptl_crystal_size_min 0.15
_refine_diff_density_max 0.380
_refine_diff_density_min -0.312
_refine_ls_extinction_method none
_refine_ls_goodness_of_fit_ref 1.047
_refine_ls_hydrogen_treatment mixed
_refine_ls_matrix_type full
_refine_ls_number_parameters 221
_refine_ls_number_reflns 2243
_refine_ls_number_restraints 1
_refine_ls_restrained_S_all 1.047
_refine_ls_R_factor_all 0.1182
_refine_ls_R_factor_gt 0.0620
_refine_ls_shift/su_max 0.000
_refine_ls_shift/su_mean 0.000
_refine_ls_structure_factor_coef Fsqd
_refine_ls_weighting_details 'calc w=1/[\s^2^(Fo^2^)+(0.0802P)^2^+0.2000P] where P=(Fo^2^+2Fc^2^)/3'
_refine_ls_weighting_scheme calc
_refine_ls_wR_factor_gt 0.1478
_refine_ls_wR_factor_ref 0.1765
_reflns_number_gt 1268
_reflns_number_total 2243
_reflns_threshold_expression I>2sigma(I)
_cod_data_source_file gk2240.cif
_cod_data_source_block I
_cod_depositor_comments
;
The following automatic conversions were performed:
'_symmetry_cell_setting' value 'Triclinic' changed to 'triclinic'
according to '/home/saulius/struct/CIF-dictionaries/cif_core.dic'
dictionary named 'cif_core.dic' version 2.4.1 from 2010-06-29.

Automatic conversion script
Id: cif_fix_enum 1527 2010-12-29 10:47:43Z saulius 
;
_cod_database_code 2225537
_cod_database_fobs_code 2225537

loop_
_symmetry_equiv_pos_as_xyz
'x, y, z'
'-x, -y, -z'

loop_
_atom_site_type_symbol
_atom_site_label
_atom_site_fract_x
_atom_site_fract_y
_atom_site_fract_z
_atom_site_U_iso_or_equiv
_atom_site_adp_type
_atom_site_calc_flag
_atom_site_refinement_flags
_atom_site_occupancy
_atom_site_disorder_assembly
_atom_site_disorder_group
O O1 0.1681(4) -0.2077(3) 0.4832(3) 0.0468(8) Uani d . 1 . .
O O2 0.2929(4) -0.0009(3) 0.2840(3) 0.0473(8) Uani d . 1 . .
O O3 0.0845(4) 0.3107(4) 0.2623(3) 0.0529(8) Uani d . 1 . .
H H3 0.0010 0.2742 0.3381 0.079 Uiso calc R 1 . .
O O4 0.4003(5) 0.3285(4) 0.1966(3) 0.0551(9) Uani d . 1 . .
N N1 0.2349(4) -0.0766(4) 0.6468(3) 0.0324(8) Uani d . 1 . .
N N3 0.2887(5) 0.2420(4) 0.5116(3) 0.0374(8) Uani d . 1 . .
N N2 0.2403(5) -0.0825(4) 1.0943(3) 0.0317(8) Uani d D 1 . .
N N4 0.3104(4) 0.2237(4) 0.9626(3) 0.0336(8) Uani d . 1 . .
C C4 0.2334(5) -0.0835(4) 0.8748(4) 0.0285(9) Uani d . 1 . .
C C9 0.2928(5) 0.1575(4) 0.8803(4) 0.0285(9) Uani d . 1 . .
C C14 0.2812(5) 0.1585(4) 0.6532(4) 0.0291(9) Uani d . 1 . .
C C15 0.2689(5) 0.1654(5) 0.4411(4) 0.0348(10) Uani d . 1 . .
C C6 0.1733(5) -0.3119(4) 1.0965(4) 0.0352(10) Uani d . 1 . .
H H6 0.1440 -0.4150 1.1477 0.042 Uiso calc R 1 . .
C C8 0.2571(5) -0.0055(4) 0.9502(4) 0.0275(9) Uani d . 1 . .
C C1 0.2339(5) -0.0776(5) 0.4193(4) 0.0359(10) Uani d . 1 . .
C C3 0.2491(5) 0.0009(4) 0.7207(4) 0.0284(9) Uani d . 1 . .
C C13 0.3009(5) 0.2401(4) 0.7332(4) 0.0302(9) Uani d . 1 . .
C C12 0.3264(6) 0.3985(5) 0.6710(4) 0.0364(10) Uani d . 1 . .
H H12 0.3301 0.4574 0.5742 0.044 Uiso calc R 1 . .
C C7 0.2011(5) -0.2294(5) 1.1653(4) 0.0357(10) Uani d . 1 . .
H H7 0.1920 -0.2783 1.2637 0.043 Uiso calc R 1 . .
C C10 0.3366(6) 0.3728(5) 0.8992(4) 0.0392(10) Uani d . 1 . .
H H10 0.3499 0.4194 0.9550 0.047 Uiso calc R 1 . .
C C5 0.1900(5) -0.2382(4) 0.9509(4) 0.0343(9) Uani d . 1 . .
H H5 0.1722 -0.2920 0.9027 0.041 Uiso calc R 1 . .
C C2 0.2468(5) 0.0059(5) 0.5071(4) 0.0319(9) Uani d . 1 . .
C C11 0.3458(6) 0.4662(5) 0.7535(4) 0.0419(11) Uani d . 1 . .
H H11 0.3647 0.5712 0.7141 0.050 Uiso calc R 1 . .
C C16 0.2599(7) 0.2711(5) 0.2886(5) 0.0442(11) Uani d . 1 . .
H H2 0.250(7) -0.035(5) 1.138(4) 0.066 Uiso d D 1 . .

loop_
_atom_site_aniso_label
_atom_site_aniso_U_11
_atom_site_aniso_U_22
_atom_site_aniso_U_33
_atom_site_aniso_U_12
_atom_site_aniso_U_13
_atom_site_aniso_U_23
O1 0.062(2) 0.0476(19) 0.0407(17) -0.0151(16) -0.0143(14) -0.0215(15)
O2 0.063(2) 0.062(2) 0.0262(16) -0.0189(16) -0.0099(14) -0.0215(14)
O3 0.052(2) 0.057(2) 0.0469(18) -0.0093(16) -0.0152(15) -0.0159(16)
O4 0.066(2) 0.066(2) 0.0367(17) -0.0204(18) -0.0114(16) -0.0185(16)
N1 0.0352(19) 0.040(2) 0.0284(18) -0.0048(15) -0.0108(14) -0.0173(15)
N3 0.051(2) 0.040(2) 0.0215(17) -0.0109(16) -0.0091(15) -0.0102(15)
N2 0.039(2) 0.038(2) 0.0243(18) -0.0015(16) -0.0131(15) -0.0153(15)
N4 0.042(2) 0.036(2) 0.0307(17) -0.0063(15) -0.0120(15) -0.0178(16)
C4 0.028(2) 0.036(2) 0.0259(19) -0.0023(17) -0.0081(16) -0.0156(17)
C9 0.032(2) 0.032(2) 0.026(2) -0.0039(17) -0.0074(16) -0.0151(17)
C14 0.031(2) 0.038(2) 0.0234(19) -0.0035(17) -0.0099(16) -0.0140(17)
C15 0.043(2) 0.043(3) 0.025(2) -0.006(2) -0.0110(18) -0.0165(19)
C6 0.041(2) 0.030(2) 0.031(2) -0.0048(18) -0.0075(18) -0.0106(18)
C8 0.028(2) 0.035(2) 0.0211(19) -0.0038(17) -0.0079(15) -0.0110(17)
C1 0.036(2) 0.044(3) 0.033(2) -0.002(2) -0.0114(19) -0.019(2)
C3 0.028(2) 0.036(2) 0.028(2) -0.0012(17) -0.0086(16) -0.0179(18)
C13 0.030(2) 0.036(2) 0.027(2) -0.0042(17) -0.0063(16) -0.0151(18)
C12 0.044(2) 0.043(3) 0.024(2) -0.012(2) -0.0076(17) -0.0122(19)
C7 0.042(2) 0.034(2) 0.026(2) -0.0012(19) -0.0110(18) -0.0072(18)
C10 0.050(3) 0.040(3) 0.039(2) -0.006(2) -0.017(2) -0.021(2)
C5 0.038(2) 0.038(2) 0.033(2) -0.0047(18) -0.0085(18) -0.0193(19)
C2 0.030(2) 0.046(3) 0.026(2) -0.0032(18) -0.0076(17) -0.0194(19)
C11 0.056(3) 0.038(2) 0.036(2) -0.014(2) -0.012(2) -0.014(2)
C16 0.046(3) 0.057(3) 0.035(2) -0.016(2) -0.010(2) -0.020(2)

loop_
_atom_type_symbol
_atom_type_description
_atom_type_scat_dispersion_real
_atom_type_scat_dispersion_imag
_atom_type_scat_source
C C 0.0033 0.0016 'International Tables Vol C Tables 4.2.6.8 and 6.1.1.4'
H H 0.0000 0.0000 'International Tables Vol C Tables 4.2.6.8 and 6.1.1.4'
N N 0.0061 0.0033 'International Tables Vol C Tables 4.2.6.8 and 6.1.1.4'
O O 0.0106 0.0060 'International Tables Vol C Tables 4.2.6.8 and 6.1.1.4'

loop_
_geom_angle_atom_site_label_1
_geom_angle_atom_site_label_2
_geom_angle_atom_site_label_3
_geom_angle_site_symmetry_1
_geom_angle_site_symmetry_3
_geom_angle
_geom_angle_publ_flag
C16 O3 H3 . . 109.5 ?
C2 N1 C3 . . 116.5(3) ?
C15 N3 C14 . . 116.4(3) ?
C7 N2 C8 . . 121.8(3) ?
C7 N2 H2 . . 120(3) ?
C8 N2 H2 . . 118(3) ?
C10 N4 C9 . . 117.1(3) ?
C5 C4 C8 . . 118.4(3) ?
C5 C4 C3 . . 122.8(3) ?
C8 C4 C3 . . 118.8(3) ?
N4 C9 C13 . . 123.0(3) ?
N4 C9 C8 . . 117.6(3) ?
C13 C9 C8 . . 119.4(3) ?
N3 C14 C3 . . 121.2(3) ?
N3 C14 C13 . . 117.5(3) ?
C3 C14 C13 . . 121.3(3) ?
N3 C15 C2 . . 122.3(3) ?
N3 C15 C16 . . 112.3(3) ?
C2 C15 C16 . . 125.2(3) ?
C5 C6 C7 . . 118.5(4) ?
C5 C6 H6 . . 120.8 ?
C7 C6 H6 . . 120.8 ?
N2 C8 C4 . . 119.4(3) ?
N2 C8 C9 . . 118.8(3) ?
C4 C8 C9 . . 121.8(3) ?
O1 C1 O2 . . 127.5(4) ?
O1 C1 C2 . . 119.1(3) ?
O2 C1 C2 . . 113.4(4) ?
N1 C3 C14 . . 121.7(3) ?
N1 C3 C4 . . 118.7(3) ?
C14 C3 C4 . . 119.6(3) ?
C12 C13 C9 . . 117.8(3) ?
C12 C13 C14 . . 123.1(3) ?
C9 C13 C14 . . 119.1(3) ?
C11 C12 C13 . . 119.4(4) ?
C11 C12 H12 . . 120.3 ?
C13 C12 H12 . . 120.3 ?
N2 C7 C6 . . 121.3(4) ?
N2 C7 H7 . . 119.3 ?
C6 C7 H7 . . 119.3 ?
N4 C10 C11 . . 124.5(4) ?
N4 C10 H10 . . 117.7 ?
C11 C10 H10 . . 117.7 ?
C6 C5 C4 . . 120.6(3) ?
C6 C5 H5 . . 119.7 ?
C4 C5 H5 . . 119.7 ?
N1 C2 C15 . . 121.7(3) ?
N1 C2 C1 . . 118.1(3) ?
C15 C2 C1 . . 120.1(3) ?
C12 C11 C10 . . 118.1(4) ?
C12 C11 H11 . . 121.0 ?
C10 C11 H11 . . 121.0 ?
O4 C16 O3 . . 120.5(4) ?
O4 C16 C15 . . 121.8(4) ?
O3 C16 C15 . . 117.4(4) ?

loop_
_geom_bond_atom_site_label_1
_geom_bond_atom_site_label_2
_geom_bond_site_symmetry_2
_geom_bond_distance
_geom_bond_publ_flag
O1 C1 . 1.244(4) n
O2 C1 . 1.270(4) n
O3 C16 . 1.341(5) n
O3 H3 . 0.8200 n
O4 C16 . 1.196(5) n
N1 C2 . 1.330(4) ?
N1 C3 . 1.346(4) ?
N3 C15 . 1.323(5) ?
N3 C14 . 1.354(4) ?
N2 C7 . 1.319(5) ?
N2 C8 . 1.360(4) ?
N2 H2 . 0.808(19) ?
N4 C10 . 1.316(5) ?
N4 C9 . 1.347(4) ?
C4 C5 . 1.393(5) ?
C4 C8 . 1.392(5) ?
C4 C3 . 1.458(5) ?
C9 C13 . 1.404(5) ?
C9 C8 . 1.449(5) ?
C14 C3 . 1.398(5) ?
C14 C13 . 1.450(5) ?
C15 C2 . 1.400(5) ?
C15 C16 . 1.510(5) ?
C6 C5 . 1.373(5) ?
C6 C7 . 1.380(5) ?
C6 H6 . 0.9300 ?
C1 C2 . 1.520(5) ?
C13 C12 . 1.397(5) ?
C12 C11 . 1.365(5) ?
C12 H12 . 0.9300 ?
C7 H7 . 0.9300 ?
C10 C11 . 1.402(5) ?
C10 H10 . 0.9300 ?
C5 H5 . 0.9300 ?
C11 H11 . 0.9300 ?

loop_
_geom_hbond_atom_site_label_D
_geom_hbond_atom_site_label_H
_geom_hbond_atom_site_label_A
_geom_hbond_site_symmetry_A
_geom_hbond_distance_DH
_geom_hbond_distance_HA
_geom_hbond_distance_DA
_geom_hbond_angle_DHA
O3 H3 O1 2_556 0.82 1.82 2.638(4) 171
N2 H2 O2 1_556 0.808(19) 1.87(3) 2.638(4) 159(5)

loop_
_geom_torsion_atom_site_label_1
_geom_torsion_atom_site_label_2
_geom_torsion_atom_site_label_3
_geom_torsion_atom_site_label_4
_geom_torsion_site_symmetry_1
_geom_torsion_site_symmetry_2
_geom_torsion_site_symmetry_3
_geom_torsion_site_symmetry_4
_geom_torsion
_geom_torsion_publ_flag
C10 N4 C9 C13 . . . . -0.1(5) ?
C10 N4 C9 C8 . . . . -177.9(3) ?
C15 N3 C14 C3 . . . . -1.6(5) ?
C15 N3 C14 C13 . . . . -179.5(3) ?
C14 N3 C15 C2 . . . . -1.7(6) ?
C14 N3 C15 C16 . . . . 174.5(3) ?
C7 N2 C8 C4 . . . . -0.4(5) ?
C7 N2 C8 C9 . . . . 177.6(3) ?
C5 C4 C8 N2 . . . . 1.0(5) ?
C3 C4 C8 N2 . . . . 179.2(3) ?
C5 C4 C8 C9 . . . . -176.9(3) ?
C3 C4 C8 C9 . . . . 1.3(5) ?
N4 C9 C8 N2 . . . . 1.0(5) ?
C13 C9 C8 N2 . . . . -176.9(3) ?
N4 C9 C8 C4 . . . . 178.8(3) ?
C13 C9 C8 C4 . . . . 1.0(5) ?
C2 N1 C3 C14 . . . . -2.1(5) ?
C2 N1 C3 C4 . . . . 178.9(3) ?
N3 C14 C3 N1 . . . . 3.7(6) ?
C13 C14 C3 N1 . . . . -178.5(3) ?
N3 C14 C3 C4 . . . . -177.3(3) ?
C13 C14 C3 C4 . . . . 0.5(5) ?
C5 C4 C3 N1 . . . . -4.9(5) ?
C8 C4 C3 N1 . . . . 177.0(3) ?
C5 C4 C3 C14 . . . . 176.1(3) ?
C8 C4 C3 C14 . . . . -2.0(5) ?
N4 C9 C13 C12 . . . . -0.7(6) ?
C8 C9 C13 C12 . . . . 177.0(3) ?
N4 C9 C13 C14 . . . . 179.8(3) ?
C8 C9 C13 C14 . . . . -2.5(5) ?
N3 C14 C13 C12 . . . . 0.1(5) ?
C3 C14 C13 C12 . . . . -177.7(3) ?
N3 C14 C13 C9 . . . . 179.6(3) ?
C3 C14 C13 C9 . . . . 1.8(5) ?
C9 C13 C12 C11 . . . . 1.2(6) ?
C14 C13 C12 C11 . . . . -179.3(3) ?
C8 N2 C7 C6 . . . . -0.6(6) ?
C5 C6 C7 N2 . . . . 0.9(6) ?
C9 N4 C10 C11 . . . . 0.5(6) ?
C7 C6 C5 C4 . . . . -0.2(6) ?
C8 C4 C5 C6 . . . . -0.7(5) ?
C3 C4 C5 C6 . . . . -178.8(3) ?
C3 N1 C2 C15 . . . . -1.2(5) ?
C3 N1 C2 C1 . . . . 179.3(3) ?
N3 C15 C2 N1 . . . . 3.3(6) ?
C16 C15 C2 N1 . . . . -172.4(4) ?
N3 C15 C2 C1 . . . . -177.2(3) ?
C16 C15 C2 C1 . . . . 7.1(6) ?
O1 C1 C2 N1 . . . . 16.9(5) ?
O2 C1 C2 N1 . . . . -163.8(3) ?
O1 C1 C2 C15 . . . . -162.6(4) ?
O2 C1 C2 C15 . . . . 16.8(5) ?
C13 C12 C11 C10 . . . . -0.9(6) ?
N4 C10 C11 C12 . . . . 0.0(6) ?
N3 C15 C16 O4 . . . . 73.0(5) ?
C2 C15 C16 O4 . . . . -110.9(5) ?
N3 C15 C16 O3 . . . . -100.7(4) ?
C2 C15 C16 O3 . . . . 75.3(5) ?

loop_
_cod_related_entry_id
_cod_related_entry_database
_cod_related_entry_code
1 ChemSpider 28573016
